data_7118718
loop_
_publ_author_name
'Zhao, Yu-Lei'
'Cao, Zhong-Yan'
'Zeng, Xing-Ping'
'Shi, Jia-Meng'
'Yu, Yi-Hua'
'Zhou, Jian'

_publ_section_title
;
 Asymmetric sequential Au(i)/chiral tertiary amine catalysis: an
 enone-formation/cyanosilylation sequence to synthesize optically active
 3-alkenyloxindoles from diazooxindoles.
;
_journal_issue 20
_journal_name_full 'Chemical communications (Cambridge, England)'
_journal_page_first 3943
_journal_page_last 3946
_journal_paper_doi 10.1039/c6cc00333h
_journal_volume 52
_journal_year 2016
_chemical_formula_sum 'C18 H21 Br N2 O2 Si'
_chemical_formula_weight 405.37
_chemical_name_systematic
; 
 ? 
;
_space_group_crystal_system triclinic
_space_group_IT_number 2
_space_group_name_Hall '-P 1'
_space_group_name_H-M_alt 'P -1'
_symmetry_space_group_name_Hall '-P 1'
_symmetry_space_group_name_H-M 'P -1'
_atom_sites_solution_hydrogens mixed
_audit_creation_method SHELXL-2013
_audit_update_record
;
2014-09-16 deposited with the CCDC.
2016-02-03 downloaded from the CCDC.
;
_cell_angle_alpha 88.636(7)
_cell_angle_beta 88.061(7)
_cell_angle_gamma 85.928(7)
_cell_formula_units_Z 2
_cell_length_a 6.623(2)
_cell_length_b 8.437(3)
_cell_length_c 17.920(6)
_cell_measurement_reflns_used 1933
_cell_measurement_temperature 293(2)
_cell_measurement_theta_max 47.286
_cell_measurement_theta_min 4.550
_cell_volume 998.0(6)
_computing_cell_refinement 'Bruker SMART'
_computing_data_collection 'Bruker SMART'
_computing_data_reduction 'Bruker SHELXTL'
_computing_molecular_graphics 'Bruker SHELXTL'
_computing_publication_material 'Bruker SHELXTL'
_computing_structure_refinement 'SHELXL-2013 (Sheldrick, 2013)'
_computing_structure_solution 'Bruker SHELXTL'
_diffrn_ambient_temperature 293(2)
_diffrn_measured_fraction_theta_full 0.997
_diffrn_measured_fraction_theta_max 0.996
_diffrn_measurement_device_type 'CCD area detector'
_diffrn_measurement_method 'phi and omega scans'
_diffrn_radiation_type MoK\a
_diffrn_radiation_wavelength 0.71073
_diffrn_reflns_av_R_equivalents 0.0356
_diffrn_reflns_av_unetI/netI 0.0627
_diffrn_reflns_laue_measured_fraction_full 0.997
_diffrn_reflns_laue_measured_fraction_max 0.996
_diffrn_reflns_limit_h_max 7
_diffrn_reflns_limit_h_min -8
_diffrn_reflns_limit_k_max 10
_diffrn_reflns_limit_k_min -8
_diffrn_reflns_limit_l_max 21
_diffrn_reflns_limit_l_min -21
_diffrn_reflns_number 5804
_diffrn_reflns_point_group_measured_fraction_full 0.997
_diffrn_reflns_point_group_measured_fraction_max 0.996
_diffrn_reflns_theta_full 25.242
_diffrn_reflns_theta_max 25.498
_diffrn_reflns_theta_min 2.275
_exptl_absorpt_coefficient_mu 2.131
_exptl_absorpt_correction_T_max 0.7457
_exptl_absorpt_correction_T_min 0.5069
_exptl_absorpt_correction_type multi-scan
_exptl_absorpt_process_details sadabs
_exptl_crystal_colour red
_exptl_crystal_density_diffrn 1.349
_exptl_crystal_description prismatic
_exptl_crystal_F_000 416
_exptl_crystal_size_max 0.211
_exptl_crystal_size_mid 0.123
_exptl_crystal_size_min 0.056
_refine_diff_density_max 0.525
_refine_diff_density_min -0.660
_refine_diff_density_rms 0.105
_refine_ls_extinction_expression Fc^*^=kFc[1+0.001xFc^2^\l^3^/sin(2\q)]^-1/4^
_refine_ls_extinction_method SHELXL
_refine_ls_goodness_of_fit_ref 1.082
_refine_ls_hydrogen_treatment constr
_refine_ls_matrix_type full
_refine_ls_number_parameters 303
_refine_ls_number_reflns 3696
_refine_ls_number_restraints 103
_refine_ls_restrained_S_all 1.082
_refine_ls_R_factor_all 0.1063
_refine_ls_R_factor_gt 0.0881
_refine_ls_shift/su_max 0.003
_refine_ls_shift/su_mean 0.000
_refine_ls_structure_factor_coef Fsqd
_refine_ls_weighting_details 'w=1/[\s^2^(Fo^2^)+(0.0979P)^2^+5.8022P] where P=(Fo^2^+2Fc^2^)/3'
_refine_ls_weighting_scheme calc
_refine_ls_wR_factor_gt 0.2618
_refine_ls_wR_factor_ref 0.2704
_reflns_Friedel_coverage 0.000
_reflns_number_gt 2750
_reflns_number_total 3696
_reflns_threshold_expression 'I > 2\s(I)'
_cod_data_source_file c6cc00333h2.cif
_cod_data_source_block cd214446
_cod_depositor_comments 'Adding full bibliography for 7118718.cif.'
_cod_original_cell_volume 998.1(6)
_cod_database_code 7118718
_shelx_space_group_comment
; 
The symmetry employed for this shelxl refinement is uniquely defined 
by the following loop, which should always be used as a source of 
symmetry information in preference to the above space-group names. 
They are only intended as comments. 
;
_shelxl_version_number 2013-4

loop_
_space_group_symop_operation_xyz
'x, y, z'
'-x, -y, -z'

loop_
_atom_site_label
_atom_site_type_symbol
_atom_site_fract_x
_atom_site_fract_y
_atom_site_fract_z
_atom_site_U_iso_or_equiv
_atom_site_adp_type
_atom_site_occupancy
_atom_site_site_symmetry_order
_atom_site_calc_flag
_atom_site_refinement_flags_posn
_atom_site_refinement_flags_adp
_atom_site_refinement_flags_occupancy
_atom_site_disorder_assembly
_atom_site_disorder_group
Br1 Br 0.06881(14) 0.07431(13) 0.37271(6) 0.0790(5) Uani 1 1 d . . . . .
N1 N 0.7902(10) 0.3898(8) 0.4752(4) 0.0537(16) Uani 1 1 d . . . . .
H1 H 0.8836 0.4362 0.4505 0.064 Uiso 1 1 calc R U . . .
O1 O 0.9057(8) 0.4226(8) 0.5921(3) 0.0653(16) Uani 1 1 d . . . . .
C1 C 0.6312(11) 0.3236(9) 0.4430(5) 0.0506(18) Uani 1 1 d . . . . .
C2 C 0.5907(13) 0.3185(11) 0.3682(5) 0.059(2) Uani 1 1 d . . . . .
H2 H 0.6770 0.3616 0.3324 0.071 Uiso 1 1 calc R U . . .
C3 C 0.4169(14) 0.2472(11) 0.3469(5) 0.065(2) Uani 1 1 d . . . . .
H3 H 0.3832 0.2447 0.2970 0.079 Uiso 1 1 calc R U . . .
C4 C 0.2974(12) 0.1810(10) 0.4022(5) 0.059(2) Uani 1 1 d . . . . .
C5 C 0.3381(12) 0.1841(10) 0.4764(5) 0.0549(19) Uani 1 1 d . . . . .
H5 H 0.2541 0.1370 0.5118 0.066 Uiso 1 1 calc R U . . .
C6 C 0.5070(11) 0.2586(9) 0.4983(5) 0.0508(18) Uani 1 1 d . . . . .
C7 C 0.5925(11) 0.2886(10) 0.5703(5) 0.0528(19) Uani 1 1 d . . . . .
C8 C 0.7814(11) 0.3729(9) 0.5506(5) 0.0520(18) Uani 1 1 d . . . . .
C9 C 0.5244(11) 0.2573(10) 0.6402(5) 0.0540(19) Uani 1 1 d . . . . .
C10 C 0.3325(14) 0.1743(13) 0.6546(6) 0.074(3) Uani 1 1 d . . . . .
H10A H 0.2258 0.2262 0.6261 0.111 Uiso 1 1 calc R U . . .
H10B H 0.2954 0.1782 0.7068 0.111 Uiso 1 1 calc R U . . .
H10C H 0.3540 0.0655 0.6400 0.111 Uiso 1 1 calc R U . . .
C11 C 0.6328(14) 0.3083(12) 0.7036(5) 0.067(2) Uani 1 1 d . . . . .
H11 H 0.7535 0.3561 0.6939 0.081 Uiso 1 1 calc R U . . .
C12 C 0.5705(17) 0.2910(15) 0.7748(6) 0.088(2) Uani 1 1 d D U . . .
H12 H 0.4695 0.2165 0.7846 0.106 Uiso 0.5 1 d R U P A 1
H12' H 0.4305 0.2725 0.7846 0.106 Uiso 0.5 1 d R U P B 2
Si1 Si 0.8029(11) 0.0861(8) 0.8940(4) 0.0848(15) Uani 0.5 1 d D U P C 1
O2 O 0.696(3) 0.270(2) 0.8974(12) 0.0854(19) Uani 0.5 1 d . U P C 1
N2 N 0.989(3) 0.521(3) 0.8033(12) 0.101(4) Uani 0.5 1 d . U P C 1
C13 C 0.651(4) 0.378(3) 0.8418(13) 0.086(2) Uani 0.5 1 d D U P C 1
C14 C 0.515(4) 0.521(3) 0.8723(13) 0.090(4) Uani 0.5 1 d D U P C 1
H14A H 0.3890 0.4848 0.8915 0.135 Uiso 0.5 1 calc R U P C 1
H14B H 0.4898 0.5978 0.8327 0.135 Uiso 0.5 1 calc R U P C 1
H14C H 0.5830 0.5689 0.9115 0.135 Uiso 0.5 1 calc R U P C 1
C15 C 1.020(4) 0.093(4) 0.8278(15) 0.097(5) Uani 0.5 1 d D U P C 1
H15A H 0.9721 0.1007 0.7777 0.145 Uiso 0.5 1 calc R U P C 1
H15B H 1.1069 -0.0021 0.8335 0.145 Uiso 0.5 1 calc R U P C 1
H15C H 1.0934 0.1838 0.8375 0.145 Uiso 0.5 1 calc R U P C 1
C16 C 0.630(3) -0.047(3) 0.8542(13) 0.113(5) Uani 0.6 1 d D U P C 1
H16A H 0.4973 -0.0283 0.8768 0.170 Uiso 0.6 1 d R U P C 1
H16B H 0.6783 -0.1557 0.8638 0.170 Uiso 0.6 1 d R U P C 1
H16C H 0.6240 -0.0282 0.8013 0.170 Uiso 0.6 1 d R U P C 1
C17 C 0.837(4) 0.029(3) 0.9926(9) 0.114(5) Uani 0.6 1 d D U P C 1
H17A H 0.9182 0.1034 1.0154 0.172 Uiso 0.6 1 d R U P C 1
H17B H 0.9038 -0.0755 0.9959 0.172 Uiso 0.6 1 d R U P C 1
H17C H 0.7073 0.0296 1.0182 0.172 Uiso 0.6 1 d R U P C 1
C18 C 0.846(4) 0.456(3) 0.8184(13) 0.084(3) Uani 0.5 1 d . U P C 1
Si1' Si 0.8741(11) 0.5740(8) 0.8771(4) 0.0912(17) Uani 0.5 1 d D U P C 2
O2' O 0.710(3) 0.456(2) 0.8464(10) 0.093(2) Uani 0.5 1 d . U P C 2
N2' N 1.073(4) 0.141(6) 0.838(2) 0.158(17) Uani 0.5 1 d . . P C 2
C13' C 0.709(4) 0.297(4) 0.8416(11) 0.099(6) Uani 0.5 1 d D U P C 2
C14' C 0.607(4) 0.233(4) 0.9125(12) 0.101(7) Uani 0.5 1 d D U P C 2
H14D H 0.6746 0.2671 0.9553 0.152 Uiso 0.5 1 calc R U P C 2
H14E H 0.6162 0.1188 0.9118 0.152 Uiso 0.5 1 calc R U P C 2
H14F H 0.4678 0.2719 0.9150 0.152 Uiso 0.5 1 calc R U P C 2
C15' C 0.994(4) 0.500(3) 0.9646(10) 0.112(9) Uani 0.5 1 d D . P C 2
C16' C 1.070(4) 0.629(5) 0.8094(17) 0.139(15) Uani 0.4 1 d D . P C 2
H16D H 1.0825 0.5545 0.7697 0.209 Uiso 0.4 1 d R U P C 2
H16E H 1.1965 0.6295 0.8339 0.209 Uiso 0.4 1 d R U P C 2
H16F H 1.0341 0.7335 0.7893 0.209 Uiso 0.4 1 d R U P C 2
C17' C 0.693(5) 0.742(4) 0.898(2) 0.146(15) Uani 0.4 1 d D U P C 2
H17D H 0.5748 0.7330 0.8690 0.219 Uiso 0.4 1 d R U P C 2
H17E H 0.7529 0.8396 0.8841 0.219 Uiso 0.4 1 d R U P C 2
H17F H 0.6564 0.7415 0.9498 0.219 Uiso 0.4 1 d R U P C 2
C18' C 0.907(4) 0.214(3) 0.8375(12) 0.084(2) Uani 0.5 1 d . U P C 2

loop_
_atom_site_aniso_label
_atom_site_aniso_U_11
_atom_site_aniso_U_22
_atom_site_aniso_U_33
_atom_site_aniso_U_23
_atom_site_aniso_U_13
_atom_site_aniso_U_12
Br1 0.0540(6) 0.0904(8) 0.0959(9) -0.0244(6) -0.0229(5) -0.0116(4)
N1 0.046(3) 0.064(4) 0.053(4) 0.002(3) 0.003(3) -0.016(3)
O1 0.048(3) 0.095(4) 0.056(3) -0.004(3) -0.008(3) -0.024(3)
C1 0.040(4) 0.050(4) 0.061(5) -0.007(4) -0.002(3) -0.003(3)
C2 0.057(5) 0.075(6) 0.048(5) 0.002(4) 0.001(4) -0.014(4)
C3 0.060(5) 0.077(6) 0.060(5) -0.010(4) -0.013(4) -0.001(4)
C4 0.042(4) 0.056(5) 0.078(6) -0.016(4) -0.015(4) 0.000(3)
C5 0.041(4) 0.058(5) 0.066(5) -0.009(4) -0.007(4) -0.005(3)
C6 0.043(4) 0.050(4) 0.060(5) -0.002(4) -0.008(3) -0.001(3)
C7 0.038(4) 0.057(5) 0.064(5) -0.002(4) -0.007(3) -0.007(3)
C8 0.042(4) 0.052(4) 0.062(5) 0.004(4) 0.001(4) -0.008(3)
C9 0.039(4) 0.065(5) 0.058(5) 0.007(4) -0.006(3) -0.009(3)
C10 0.059(5) 0.096(7) 0.071(6) 0.005(5) -0.009(4) -0.033(5)
C11 0.057(5) 0.099(7) 0.049(5) 0.002(5) -0.003(4) -0.024(5)
C12 0.080(5) 0.115(6) 0.075(5) 0.004(5) -0.008(4) -0.036(5)
Si1 0.091(3) 0.090(3) 0.076(3) 0.008(3) -0.013(3) -0.019(3)
O2 0.089(4) 0.094(4) 0.076(4) 0.006(3) -0.015(3) -0.022(3)
N2 0.090(9) 0.119(10) 0.097(9) 0.000(9) -0.018(8) -0.026(9)
C13 0.081(5) 0.102(5) 0.077(5) 0.004(4) -0.010(4) -0.031(4)
C14 0.092(9) 0.096(9) 0.085(9) -0.011(8) -0.006(8) -0.025(8)
C15 0.101(10) 0.105(10) 0.088(9) 0.004(9) -0.018(9) -0.017(9)
C16 0.122(9) 0.111(9) 0.107(9) 0.006(8) -0.012(8) -0.012(9)
C17 0.122(9) 0.120(9) 0.101(9) 0.016(8) -0.008(8) -0.010(9)
C18 0.077(6) 0.101(6) 0.077(6) 0.006(6) -0.008(5) -0.033(6)
Si1' 0.102(4) 0.091(4) 0.084(4) 0.002(3) -0.026(3) -0.022(3)
O2' 0.100(5) 0.095(4) 0.086(4) 0.006(4) -0.024(4) -0.019(4)
N2' 0.056(13) 0.28(5) 0.15(3) -0.09(3) -0.014(13) -0.034(18)
C13' 0.095(14) 0.139(18) 0.063(11) -0.005(12) -0.020(10) -0.003(13)
C14' 0.100(15) 0.144(19) 0.060(11) -0.006(12) -0.021(10) -0.002(13)
C15' 0.14(2) 0.101(18) 0.101(18) -0.020(15) -0.056(18) 0.002(16)
C16' 0.12(3) 0.11(3) 0.19(4) 0.03(3) -0.02(3) -0.02(2)
C17' 0.14(2) 0.13(2) 0.17(2) 0.000(17) -0.005(17) -0.003(17)
C18' 0.088(5) 0.092(5) 0.074(4) 0.007(4) -0.013(4) -0.021(4)

loop_
_atom_type_symbol
_atom_type_description
_atom_type_scat_dispersion_real
_atom_type_scat_dispersion_imag
_atom_type_scat_source
C C 0.0033 0.0016 'International Tables Vol C Tables 4.2.6.8 and 6.1.1.4'
H H 0.0000 0.0000 'International Tables Vol C Tables 4.2.6.8 and 6.1.1.4'
N N 0.0061 0.0033 'International Tables Vol C Tables 4.2.6.8 and 6.1.1.4'
O O 0.0106 0.0060 'International Tables Vol C Tables 4.2.6.8 and 6.1.1.4'
Si Si 0.0817 0.0704 'International Tables Vol C Tables 4.2.6.8 and 6.1.1.4'
Br Br -0.2901 2.4595 'International Tables Vol C Tables 4.2.6.8 and 6.1.1.4'

loop_
_geom_angle_atom_site_label_1
_geom_angle_atom_site_label_2
_geom_angle_atom_site_label_3
_geom_angle
_geom_angle_site_symmetry_1
C8 N1 C1 111.7(6) .
C8 N1 H1 124.2 .
C1 N1 H1 124.2 .
N1 C1 C2 127.9(7) .
N1 C1 C6 109.8(7) .
C2 C1 C6 122.3(7) .
C1 C2 C3 118.9(8) .
C1 C2 H2 120.6 .
C3 C2 H2 120.6 .
C4 C3 C2 118.1(8) .
C4 C3 H3 121.0 .
C2 C3 H3 121.0 .
C5 C4 C3 123.2(8) .
C5 C4 Br1 118.7(7) .
C3 C4 Br1 118.0(7) .
C4 C5 C6 119.1(8) .
C4 C5 H5 120.4 .
C6 C5 H5 120.4 .
C5 C6 C1 118.3(8) .
C5 C6 C7 134.3(8) .
C1 C6 C7 107.4(7) .
C9 C7 C6 130.6(7) .
C9 C7 C8 124.9(7) .
C6 C7 C8 104.5(7) .
O1 C8 N1 124.1(7) .
O1 C8 C7 129.2(8) .
N1 C8 C7 106.6(7) .
C7 C9 C11 120.0(7) .
C7 C9 C10 121.2(8) .
C11 C9 C10 118.8(8) .
C9 C10 H10A 109.5 .
C9 C10 H10B 109.5 .
H10A C10 H10B 109.5 .
C9 C10 H10C 109.5 .
H10A C10 H10C 109.5 .
H10B C10 H10C 109.5 .
C12 C11 C9 124.3(9) .
C12 C11 H11 117.8 .
C9 C11 H11 117.8 .
C11 C12 C13' 124.1(13) .
C11 C12 C13 125.6(14) .
C11 C12 H12 116.2 .
C13 C12 H12 118.1 .
C11 C12 H12' 117.7 .
C13' C12 H12' 118.2 .
O2 Si1 C15 106.4(13) .
O2 Si1 C16 110.4(11) .
C15 Si1 C16 106.2(13) .
O2 Si1 C17 103.8(11) .
C15 Si1 C17 121.3(14) .
C16 Si1 C17 108.5(12) .
C13 O2 Si1 130.6(18) .
O2 C13 C18 107.7(19) .
O2 C13 C12 109.2(18) .
C18 C13 C12 110.0(17) .
O2 C13 C14 111(2) .
C18 C13 C14 102(2) .
C12 C13 C14 116.8(18) .
C13 C14 H14A 109.5 .
C13 C14 H14B 109.5 .
H14A C14 H14B 109.5 .
C13 C14 H14C 109.5 .
H14A C14 H14C 109.5 .
H14B C14 H14C 109.5 .
Si1 C15 H15A 109.5 .
Si1 C15 H15B 109.5 .
H15A C15 H15B 109.5 .
Si1 C15 H15C 109.5 .
H15A C15 H15C 109.5 .
H15B C15 H15C 109.5 .
Si1 C16 H16A 109.4 .
Si1 C16 H16B 109.5 .
H16A C16 H16B 109.5 .
Si1 C16 H16C 109.5 .
H16A C16 H16C 109.5 .
H16B C16 H16C 109.5 .
Si1 C17 H17A 109.5 .
Si1 C17 H17B 109.4 .
H17A C17 H17B 109.5 .
Si1 C17 H17C 109.5 .
H17A C17 H17C 109.5 .
H17B C17 H17C 109.5 .
N2 C18 C13 176(3) .
O2' Si1' C16' 115.5(16) .
O2' Si1' C17' 96.8(16) .
C16' Si1' C17' 111.4(12) .
O2' Si1' C15' 113.6(11) .
C16' Si1' C15' 109.4(11) .
C17' Si1' C15' 109.5(11) .
C13' O2' Si1' 133.4(16) .
O2' C13' C18' 115(2) .
O2' C13' C14' 109(2) .
C18' C13' C14' 105(2) .
O2' C13' C12 98.6(18) .
C18' C13' C12 119(2) .
C14' C13' C12 111.0(17) .
C13' C14' H14D 109.5 .
C13' C14' H14E 109.5 .
H14D C14' H14E 109.5 .
C13' C14' H14F 109.5 .
H14D C14' H14F 109.5 .
H14E C14' H14F 109.5 .
C15' C15' Si1' 151(3) 2_767
Si1' C16' H16D 110.0 .
Si1' C16' H16E 109.1 .
H16D C16' H16E 109.5 .
Si1' C16' H16F 109.3 .
H16D C16' H16F 109.5 .
H16E C16' H16F 109.5 .
Si1' C17' H17D 108.8 .
Si1' C17' H17E 109.7 .
H17D C17' H17E 109.5 .
Si1' C17' H17F 109.9 .
H17D C17' H17F 109.5 .
H17E C17' H17F 109.5 .
N2' C18' C13' 176(3) .

loop_
_geom_bond_atom_site_label_1
_geom_bond_atom_site_label_2
_geom_bond_distance
_geom_bond_site_symmetry_2
Br1 C4 1.911(8) .
N1 C8 1.356(11) .
N1 C1 1.376(10) .
N1 H1 0.8600 .
O1 C8 1.230(10) .
C1 C2 1.378(12) .
C1 C6 1.394(11) .
C2 C3 1.404(12) .
C2 H2 0.9300 .
C3 C4 1.380(13) .
C3 H3 0.9300 .
C4 C5 1.366(12) .
C5 C6 1.393(11) .
C5 H5 0.9300 .
C6 C7 1.463(11) .
C7 C9 1.344(11) .
C7 C8 1.510(11) .
C9 C11 1.453(12) .
C9 C10 1.506(11) .
C10 H10A 0.9600 .
C10 H10B 0.9600 .
C10 H10C 0.9600 .
C11 C12 1.335(14) .
C11 H11 0.9300 .
C12 C13' 1.537(17) .
C12 C13 1.548(17) .
C12 H12 0.9601 .
C12 H12' 0.9616 .
Si1 O2 1.66(2) .
Si1 C15 1.834(18) .
Si1 C16 1.834(16) .
Si1 C17 1.838(15) .
O2 C13 1.36(3) .
N2 C18 1.15(3) .
C13 C18 1.53(3) .
C13 C14 1.552(18) .
C14 H14A 0.9600 .
C14 H14B 0.9600 .
C14 H14C 0.9600 .
C15 H15A 0.9600 .
C15 H15B 0.9600 .
C15 H15C 0.9600 .
C16 H16A 0.9600 .
C16 H16B 0.9600 .
C16 H16C 0.9600 .
C17 H17A 0.9600 .
C17 H17B 0.9600 .
C17 H17C 0.9600 .
Si1' O2' 1.64(2) .
Si1' C16' 1.823(17) .
Si1' C17' 1.825(16) .
Si1' C15' 1.855(14) .
O2' C13' 1.35(3) .
N2' C18' 1.22(4) .
C13' C18' 1.45(4) .
C13' C14' 1.524(19) .
C14' H14D 0.9600 .
C14' H14E 0.9600 .
C14' H14F 0.9600 .
C15' C15' 1.28(4) 2_767
C16' H16D 0.9600 .
C16' H16E 0.9600 .
C16' H16F 0.9600 .
C17' H17D 0.9600 .
C17' H17E 0.9600 .
C17' H17F 0.9600 .

loop_
_geom_hbond_atom_site_label_D
_geom_hbond_atom_site_label_H
_geom_hbond_atom_site_label_A
_geom_hbond_distance_DH
_geom_hbond_distance_HA
_geom_hbond_distance_DA
_geom_hbond_angle_DHA
_geom_hbond_site_symmetry_A
N1 H1 O1 0.86 2.02 2.866(8) 168.9 2_766
N1 H1 O1 0.86 2.02 2.866(8) 168.9 2_766

loop_
_geom_torsion_atom_site_label_1
_geom_torsion_atom_site_label_2
_geom_torsion_atom_site_label_3
_geom_torsion_atom_site_label_4
_geom_torsion
_geom_torsion_site_symmetry_4
C8 N1 C1 C2 179.9(8) .
C8 N1 C1 C6 0.2(9) .
N1 C1 C2 C3 -178.8(8) .
C6 C1 C2 C3 0.8(13) .
C1 C2 C3 C4 -1.9(13) .
C2 C3 C4 C5 1.2(13) .
C2 C3 C4 Br1 -176.8(6) .
C3 C4 C5 C6 0.6(13) .
Br1 C4 C5 C6 178.6(6) .
C4 C5 C6 C1 -1.7(11) .
C4 C5 C6 C7 177.9(8) .
N1 C1 C6 C5 -179.3(7) .
C2 C1 C6 C5 1.0(12) .
N1 C1 C6 C7 1.0(9) .
C2 C1 C6 C7 -178.7(8) .
C5 C6 C7 C9 -3.5(15) .
C1 C6 C7 C9 176.2(9) .
C5 C6 C7 C8 178.7(8) .
C1 C6 C7 C8 -1.6(8) .
C1 N1 C8 O1 -179.7(8) .
C1 N1 C8 C7 -1.2(9) .
C9 C7 C8 O1 2.1(14) .
C6 C7 C8 O1 -179.9(8) .
C9 C7 C8 N1 -176.3(8) .
C6 C7 C8 N1 1.7(8) .
C6 C7 C9 C11 -176.3(8) .
C8 C7 C9 C11 1.2(13) .
C6 C7 C9 C10 1.8(14) .
C8 C7 C9 C10 179.2(8) .
C7 C9 C11 C12 175.9(10) .
C10 C9 C11 C12 -2.2(16) .
C9 C11 C12 C13' 160.9(17) .
C9 C11 C12 C13 -164.3(15) .
C15 Si1 O2 C13 45(2) .
C16 Si1 O2 C13 -70(2) .
C17 Si1 O2 C13 174(2) .
Si1 O2 C13 C18 -80(2) .
Si1 O2 C13 C12 39(3) .
Si1 O2 C13 C14 169.3(15) .
C11 C12 C13 O2 -131.5(19) .
C13' C12 C13 O2 -34(2) .
C11 C12 C13 C18 -13(3) .
C13' C12 C13 C18 84(3) .
C11 C12 C13 C14 102(2) .
C13' C12 C13 C14 -161(5) .
C16' Si1' O2' C13' 86(2) .
C17' Si1' O2' C13' -156(2) .
C15' Si1' O2' C13' -41(3) .
Si1' O2' C13' C18' -25(3) .
Si1' O2' C13' C14' 92(3) .
Si1' O2' C13' C12 -152.5(17) .
C11 C12 C13' O2' 81(2) .
C13 C12 C13' O2' -22(3) .
C11 C12 C13' C18' -44(3) .
C13 C12 C13' C18' -147(5) .
C11 C12 C13' C14' -165.6(19) .
C13 C12 C13' C14' 91(4) .
O2' Si1' C15' C15' -99(7) 2_767
C16' Si1' C15' C15' 131(7) 2_767
C17' Si1' C15' C15' 8(7) 2_767
